data_4070006
loop_
_publ_author_name
'Troegel, Dennis'
'M\"oller, Frank'
'Burschka, Christian'
'Tacke, Reinhold'

_publ_section_title
;
 Synthesis and Characterization of New Trifunctional Tetraorganylsilanes
 of the Formula Types MeSi(CH2X)3, MeSi(CH2X)2CH2X&#x2032;, and
 MeSi(CH2X)(CH2X&#x2032;)CH2X&#x2032;&#x2032;
;
_journal_issue 19
_journal_name_full Organometallics
_journal_page_first 5765
_journal_paper_doi 10.1021/om9005577
_journal_volume 28
_journal_year 2009
_chemical_formula_moiety 'C4 H12 O3 Si'
_chemical_formula_sum 'C4 H12 O3 Si'
_chemical_formula_weight 136.23
_chemical_name_systematic
; 
 ? 
;
_space_group_IT_number 14
_symmetry_cell_setting monoclinic
_symmetry_space_group_name_Hall '-P 2ybc'
_symmetry_space_group_name_H-M 'P 1 21/c 1'
_atom_sites_solution_hydrogens geom
_atom_sites_solution_primary direct
_atom_sites_solution_secondary difmap
_audit_creation_method SHELXL-97
_cell_angle_alpha 90.00
_cell_angle_beta 99.429(2)
_cell_angle_gamma 90.00
_cell_formula_units_Z 4
_cell_length_a 7.2400(2)
_cell_length_b 8.4818(3)
_cell_length_c 11.9853(4)
_cell_measurement_reflns_used 7508
_cell_measurement_temperature 100(2)
_cell_measurement_theta_max 28.44
_cell_measurement_theta_min 2.96
_cell_volume 726.05(4)
_computing_cell_refinement Bruker-SAINT
_computing_data_collection Bruker-SAINT
_computing_data_reduction Bruker-SAINT
_computing_molecular_graphics Ortep-POVRAY
_computing_publication_material Bruker-SHELXTL
_computing_structure_refinement 'SHELXL-97 (Sheldrick, 1997)'
_computing_structure_solution 'SHELXS-97 (Sheldrick, 1990)'
_diffrn_ambient_temperature 100(2)
_diffrn_measured_fraction_theta_full 0.987
_diffrn_measured_fraction_theta_max 0.987
_diffrn_measurement_device_type Bruker-Nonius-Kappa_CCD-Apex2
_diffrn_measurement_method omega_and_phi_scans
_diffrn_radiation_monochromator multilayered_montel_mirrors
_diffrn_radiation_source rotating_anode
_diffrn_radiation_type MoK\a
_diffrn_radiation_wavelength 0.71073
_diffrn_reflns_av_R_equivalents 0.0353
_diffrn_reflns_av_sigmaI/netI 0.0168
_diffrn_reflns_limit_h_max 9
_diffrn_reflns_limit_h_min -9
_diffrn_reflns_limit_k_max 11
_diffrn_reflns_limit_k_min -10
_diffrn_reflns_limit_l_max 16
_diffrn_reflns_limit_l_min -15
_diffrn_reflns_number 19701
_diffrn_reflns_theta_full 28.44
_diffrn_reflns_theta_max 28.44
_diffrn_reflns_theta_min 2.85
_exptl_absorpt_coefficient_mu 0.254
_exptl_absorpt_correction_T_max 1.
_exptl_absorpt_correction_T_min .862183
_exptl_absorpt_correction_type multi-scan
_exptl_absorpt_process_details Bruker-SADABS
_exptl_crystal_colour colorless
_exptl_crystal_density_diffrn 1.246
_exptl_crystal_density_method 'not measured'
_exptl_crystal_description block
_exptl_crystal_F_000 296
_exptl_crystal_size_max .4
_exptl_crystal_size_mid .3
_exptl_crystal_size_min .3
_refine_diff_density_max 0.446
_refine_diff_density_min -0.204
_refine_diff_density_rms 0.043
_refine_ls_extinction_method none
_refine_ls_goodness_of_fit_ref 1.060
_refine_ls_hydrogen_treatment mixed
_refine_ls_matrix_type full
_refine_ls_number_parameters 83
_refine_ls_number_reflns 1808
_refine_ls_number_restraints 0
_refine_ls_restrained_S_all 1.060
_refine_ls_R_factor_all 0.0246
_refine_ls_R_factor_gt 0.0234
_refine_ls_shift/su_max 0.001
_refine_ls_shift/su_mean 0.000
_refine_ls_structure_factor_coef Fsqd
_refine_ls_weighting_details 'calc w=1/[\s^2^(Fo^2^)+(0.0317P)^2^+0.2428P] where P=(Fo^2^+2Fc^2^)/3'
_refine_ls_weighting_scheme calc
_refine_ls_wR_factor_gt 0.0652
_refine_ls_wR_factor_ref 0.0660
_reflns_number_gt 1710
_reflns_number_total 1808
_reflns_threshold_expression >2sigma(I)
_cod_data_source_file om9005577_si_001.cif
_cod_data_source_block compound4
_cod_depositor_comments
;
The following automatic conversions were performed:

'_exptl_absorpt_correction_type' value 'multiscan' changed to
'multi-scan' according to
/home/saulius/struct/CIF-dictionaries/cif_core.dic dictionary named
'cif_core.dic' version 2.4.2 from 2011-04-26.

Automatic conversion script
Id: cif_fix_values 1715 2011-07-08 13:25:40Z adriana 
;
_cod_original_sg_symbol_H-M P21/c
_cod_database_code 4070006

loop_
_symmetry_equiv_pos_as_xyz
'x, y, z'
'-x, y+1/2, -z+1/2'
'-x, -y, -z'
'x, -y-1/2, z-1/2'

loop_
_atom_site_label
_atom_site_type_symbol
_atom_site_fract_x
_atom_site_fract_y
_atom_site_fract_z
_atom_site_U_iso_or_equiv
_atom_site_adp_type
_atom_site_occupancy
_atom_site_symmetry_multiplicity
_atom_site_calc_flag
_atom_site_refinement_flags
Si Si 0.72832(3) 0.24047(3) 0.90105(2) 0.01220(9) Uani 1 1 d .
O2 O 1.08805(9) 0.31044(9) 0.99505(6) 0.01802(16) Uani 1 1 d .
H2 H 1.154(2) 0.3543(17) 1.0461(12) 0.027 Uiso 1 1 d .
O3 O 0.68673(10) 0.55000(8) 0.82872(6) 0.01668(15) Uani 1 1 d .
H3 H 0.6788(19) 0.6054(17) 0.7766(12) 0.025 Uiso 1 1 d .
O1 O 0.34289(10) 0.21339(11) 0.86701(7) 0.02531(19) Uani 1 1 d .
H1 H 0.258(2) 0.2336(18) 0.8914(14) 0.038 Uiso 1 1 d .
C4 C 0.78342(14) 0.04930(12) 0.83770(9) 0.0215(2) Uani 1 1 d .
H4A H 0.7825 -0.0335 0.8922 0.032 Uiso 1 1 calc R
H4B H 0.9050 0.0552 0.8158 0.032 Uiso 1 1 calc R
H4C H 0.6912 0.0275 0.7724 0.032 Uiso 1 1 calc R
C3 C 0.72750(13) 0.39537(11) 0.78921(7) 0.01588(19) Uani 1 1 d .
H3A H 0.8489 0.3972 0.7650 0.019 Uiso 1 1 calc R
H3B H 0.6346 0.3682 0.7242 0.019 Uiso 1 1 calc R
C2 C 0.90717(13) 0.29031(12) 1.02821(8) 0.01553(19) Uani 1 1 d .
H2A H 0.8712 0.3867 1.0626 0.019 Uiso 1 1 calc R
H2B H 0.9130 0.2064 1.0836 0.019 Uiso 1 1 calc R
C1 C 0.49910(13) 0.23867(11) 0.95531(8) 0.0165(2) Uani 1 1 d .
H1A H 0.5018 0.1560 1.0114 0.020 Uiso 1 1 calc R
H1B H 0.4831 0.3385 0.9921 0.020 Uiso 1 1 calc R

loop_
_atom_site_aniso_label
_atom_site_aniso_U_11
_atom_site_aniso_U_22
_atom_site_aniso_U_33
_atom_site_aniso_U_23
_atom_site_aniso_U_13
_atom_site_aniso_U_12
Si 0.00921(15) 0.01424(14) 0.01326(14) -0.00013(8) 0.00220(10) 0.00066(8)
O2 0.0095(3) 0.0276(4) 0.0171(3) -0.0056(3) 0.0025(2) -0.0028(3)
O3 0.0202(3) 0.0155(3) 0.0134(3) 0.0009(2) 0.0000(3) 0.0013(3)
O1 0.0096(4) 0.0443(5) 0.0215(4) -0.0152(3) 0.0011(3) -0.0010(3)
C4 0.0191(5) 0.0184(5) 0.0275(5) -0.0036(4) 0.0055(4) 0.0026(4)
C3 0.0173(4) 0.0177(4) 0.0126(4) -0.0009(3) 0.0024(3) 0.0007(3)
C2 0.0104(4) 0.0221(4) 0.0144(4) 0.0018(3) 0.0031(3) 0.0003(3)
C1 0.0105(4) 0.0235(5) 0.0154(4) -0.0032(3) 0.0017(3) -0.0021(3)

loop_
_atom_type_symbol
_atom_type_description
_atom_type_scat_dispersion_real
_atom_type_scat_dispersion_imag
_atom_type_scat_source
C C 0.0033 0.0016 'International Tables Vol C Tables 4.2.6.8 and 6.1.1.4'
H H 0.0000 0.0000 'International Tables Vol C Tables 4.2.6.8 and 6.1.1.4'
O O 0.0106 0.0060 'International Tables Vol C Tables 4.2.6.8 and 6.1.1.4'
Si Si 0.0817 0.0704 'International Tables Vol C Tables 4.2.6.8 and 6.1.1.4'

loop_
_geom_angle_atom_site_label_1
_geom_angle_atom_site_label_2
_geom_angle_atom_site_label_3
_geom_angle
C4 Si C3 107.12(4)
C4 Si C1 113.24(4)
C3 Si C1 110.69(4)
C4 Si C2 111.19(5)
C3 Si C2 110.06(4)
C1 Si C2 104.57(4)
H2 O2 C2 107.3(10)
H3 O3 C3 106.2(10)
H1 O1 C1 106.1(13)
O3 C3 Si 112.29(6)
O2 C2 Si 109.87(6)
O1 C1 Si 112.37(6)

loop_
_geom_bond_atom_site_label_1
_geom_bond_atom_site_label_2
_geom_bond_distance
Si C4 1.8612(10)
Si C3 1.8763(9)
Si C1 1.8790(10)
Si C2 1.8792(10)
O2 H2 0.803(15)
O2 C2 1.4396(11)
O3 H3 0.776(15)
O3 C3 1.4413(11)
O1 H1 0.741(17)
O1 C1 1.4328(12)

loop_
_geom_torsion_atom_site_label_1
_geom_torsion_atom_site_label_2
_geom_torsion_atom_site_label_3
_geom_torsion_atom_site_label_4
_geom_torsion
H3 O3 C3 Si -174.4(10)
C4 Si C3 O3 -179.81(6)
C1 Si C3 O3 56.29(7)
C2 Si C3 O3 -58.80(7)
H2 O2 C2 Si 164.5(10)
C4 Si C2 O2 63.03(8)
C3 Si C2 O2 -55.50(8)
C1 Si C2 O2 -174.42(6)
H1 O1 C1 Si -166.3(13)
C4 Si C1 O1 -62.99(8)
C3 Si C1 O1 57.32(8)
C2 Si C1 O1 175.80(7)
